data_2205697
loop_
_publ_author_name
'Xiao-Jun Zhao'
'Jian-Hua Guo'
'Miao Du'

_publ_section_title
;
 A three-dimensional hydrogen-bonded network of
 diaquabis(2,5-di-3-pyridyl-1,3,4-oxadiazole)dithiocyanatoiron(II)
;
_journal_issue 5
_journal_name_full 'Acta Crystallographica Section E'
_journal_page_first m913
_journal_page_last m915
_journal_paper_doi 10.1107/S1600536805011268
_journal_volume 61
_journal_year 2005
_chemical_formula_iupac '[Fe (C12 H8 N4 O)2 (N C S)2 (H2 O)2]'
_chemical_formula_moiety 'C26 H20 Fe N10 O4 S2'
_chemical_formula_sum 'C26 H20 Fe N10 O4 S2'
_chemical_formula_weight 656.49
_chemical_name_systematic
;
 ?
;
_space_group_IT_number 2
_symmetry_cell_setting triclinic
_symmetry_space_group_name_Hall '-P 1'
_symmetry_space_group_name_H-M 'P -1'
_atom_sites_solution_hydrogens geom
_atom_sites_solution_primary direct
_atom_sites_solution_secondary difmap
_audit_creation_method SHELXL-97
_cell_angle_alpha 82.385(13)
_cell_angle_beta 77.494(13)
_cell_angle_gamma 80.064(14)
_cell_formula_units_Z 1
_cell_length_a 8.159(7)
_cell_length_b 8.712(7)
_cell_length_c 10.531(9)
_cell_measurement_reflns_used 697
_cell_measurement_temperature 293(2)
_cell_measurement_theta_max 26.01
_cell_measurement_theta_min 2.39
_cell_volume 716.3(10)
_computing_cell_refinement 'Apex II'
_computing_data_collection 'Apex II (Bruker, 2003)'
_computing_data_reduction 'SAINT (Bruker, 2001)'
_computing_molecular_graphics 'SHELXTL (Bruker, 2001) and Diamond (Brandenburg & Berndt, 1999)'
_computing_publication_material SHELXTL
_computing_structure_refinement 'SHELXL97 (Sheldrick, 1997)'
_computing_structure_solution 'SHELXS97 (Sheldrick, 1997)'
_diffrn_ambient_temperature 293(2)
_diffrn_measured_fraction_theta_full 0.994
_diffrn_measured_fraction_theta_max 0.994
_diffrn_measurement_device_type 'Bruker Apex II CCD area-detector'
_diffrn_measurement_method '\f and \w scans'
_diffrn_radiation_monochromator graphite
_diffrn_radiation_source 'fine-focus sealed tube'
_diffrn_radiation_type MoK\a
_diffrn_radiation_wavelength 0.71073
_diffrn_reflns_av_R_equivalents 0.0234
_diffrn_reflns_av_sigmaI/netI 0.0453
_diffrn_reflns_limit_h_max 6
_diffrn_reflns_limit_h_min -9
_diffrn_reflns_limit_k_max 9
_diffrn_reflns_limit_k_min -10
_diffrn_reflns_limit_l_max 8
_diffrn_reflns_limit_l_min -12
_diffrn_reflns_number 3735
_diffrn_reflns_theta_full 25.00
_diffrn_reflns_theta_max 25.00
_diffrn_reflns_theta_min 1.99
_exptl_absorpt_coefficient_mu 0.725
_exptl_absorpt_correction_T_max 0.903
_exptl_absorpt_correction_T_min 0.810
_exptl_absorpt_correction_type multi-scan
_exptl_absorpt_process_details '(SADABS; Sheldrick, 1996)'
_exptl_crystal_colour Red
_exptl_crystal_density_diffrn 1.522
_exptl_crystal_density_method 'not measured'
_exptl_crystal_description Prism
_exptl_crystal_F_000 336
_exptl_crystal_size_max 0.20
_exptl_crystal_size_mid 0.18
_exptl_crystal_size_min 0.14
_refine_diff_density_max 0.330
_refine_diff_density_min -0.306
_refine_ls_extinction_method none
_refine_ls_goodness_of_fit_ref 1.023
_refine_ls_hydrogen_treatment mixed
_refine_ls_matrix_type full
_refine_ls_number_parameters 202
_refine_ls_number_reflns 2517
_refine_ls_number_restraints 3
_refine_ls_restrained_S_all 1.022
_refine_ls_R_factor_all 0.0651
_refine_ls_R_factor_gt 0.0407
_refine_ls_shift/su_max 0.000
_refine_ls_shift/su_mean 0.000
_refine_ls_structure_factor_coef Fsqd
_refine_ls_weighting_details 'calc w=1/[\s^2^(Fo^2^)+(0.0371P)^2^+0.299P] where P=(Fo^2^+2Fc^2^)/3'
_refine_ls_weighting_scheme calc
_refine_ls_wR_factor_gt 0.0844
_refine_ls_wR_factor_ref 0.0932
_reflns_number_gt 1851
_reflns_number_total 2517
_reflns_threshold_expression I>2\s(I)
_cod_data_source_file dn6213.cif
_cod_data_source_block I
_cod_depositor_comments
;
The following automatic conversions were performed:
'_symmetry_cell_setting' value 'Triclinic' changed to 'triclinic'
according to '/home/saulius/struct/CIF-dictionaries/cif_core.dic'
dictionary named 'cif_core.dic' version 2.4.1 from 2010-06-29.

Automatic conversion script
Id: cif_fix_enum 1527 2010-12-29 10:47:43Z saulius 

The following automatic conversions were performed:

'_symmetry_cell_setting' value 'Triclinic' changed to 'triclinic'
according to /home/saulius/struct/CIF-dictionaries/cif_core.dic
dictionary named 'cif_core.dic' version 2.4.1 from 2010-06-29.

Automatic conversion script
Id: cif_fix_values 1715 2011-07-08 13:25:40Z adriana 
;
_cod_original_sg_symbol_H-M P-1
_cod_database_code 2205697

loop_
_symmetry_equiv_pos_as_xyz
'x, y, z'
'-x, -y, -z'

loop_
_atom_site_label
_atom_site_fract_x
_atom_site_fract_y
_atom_site_fract_z
_atom_site_U_iso_or_equiv
_atom_site_adp_type
_atom_site_calc_flag
_atom_site_refinement_flags
_atom_site_occupancy
_atom_site_type_symbol
Fe1 0.5000 0.5000 0.5000 0.03567(19) Uani d S 1 Fe
S1 0.16220(12) 0.16682(11) 0.82089(10) 0.0682(3) Uani d . 1 S
O1 0.4221(2) 0.7240(2) -0.00258(16) 0.0367(5) Uani d . 1 O
O2 0.6678(3) 0.2960(2) 0.44115(17) 0.0448(5) Uani d D 1 O
H2A 0.689(4) 0.278(3) 0.3621(11) 0.054 Uiso d D 1 H
H2B 0.665(4) 0.213(2) 0.491(2) 0.054 Uiso d D 1 H
N1 0.3255(3) 0.4840(3) 0.36059(19) 0.0344(5) Uani d . 1 N
N2 0.2220(3) 0.6455(3) -0.0771(2) 0.0421(6) Uani d . 1 N
N3 0.3129(3) 0.7396(3) -0.1770(2) 0.0403(6) Uani d . 1 N
C10 0.8144(5) 0.9708(4) -0.1869(4) 0.0700(11) Uani d . 1 C
H10 0.9034 0.9777 -0.1466 0.084 Uiso calc R 1 H
N5 0.3539(3) 0.3654(3) 0.6457(2) 0.0458(6) Uani d . 1 N
C1 0.1889(4) 0.4127(3) 0.3953(3) 0.0385(7) Uani d . 1 C
H1 0.1671 0.3618 0.4792 0.046 Uiso calc R 1 H
C2 0.0782(4) 0.4095(3) 0.3152(3) 0.0436(8) Uani d . 1 C
H2 -0.0162 0.3584 0.3448 0.052 Uiso calc R 1 H
C3 0.1086(4) 0.4830(3) 0.1900(3) 0.0396(7) Uani d . 1 C
H3 0.0363 0.4822 0.1329 0.048 Uiso calc R 1 H
C4 0.2504(3) 0.5580(3) 0.1519(2) 0.0320(6) Uani d . 1 C
C5 0.3545(3) 0.5556(3) 0.2397(2) 0.0342(6) Uani d . 1 C
H5 0.4494 0.6064 0.2132 0.041 Uiso calc R 1 H
C6 0.2907(4) 0.6401(3) 0.0219(2) 0.0338(6) Uani d . 1 C
C7 0.4275(4) 0.7829(3) -0.1293(2) 0.0352(6) Uani d . 1 C
C8 0.5604(4) 0.8765(3) -0.1894(3) 0.0382(7) Uani d . 1 C
C12 0.5626(4) 0.9562(3) -0.3123(3) 0.0465(8) Uani d . 1 C
H12 0.4753 0.9509 -0.3548 0.056 Uiso calc R 1 H
N4 0.6837(4) 1.0398(3) -0.3724(2) 0.0554(7) Uani d . 1 N
C11 0.8064(5) 1.0459(4) -0.3093(4) 0.0642(10) Uani d . 1 C
H11 0.8919 1.1042 -0.3502 0.077 Uiso calc R 1 H
C9 0.6887(4) 0.8863(4) -0.1262(3) 0.0559(9) Uani d . 1 C
H9 0.6896 0.8356 -0.0428 0.067 Uiso calc R 1 H
C13 0.2738(4) 0.2827(3) 0.7194(3) 0.0381(7) Uani d . 1 C

loop_
_atom_site_aniso_label
_atom_site_aniso_U_11
_atom_site_aniso_U_22
_atom_site_aniso_U_33
_atom_site_aniso_U_12
_atom_site_aniso_U_13
_atom_site_aniso_U_23
Fe1 0.0386(4) 0.0461(4) 0.0252(3) -0.0194(3) -0.0093(3) 0.0085(2)
S1 0.0460(5) 0.0661(6) 0.0834(7) -0.0251(5) -0.0043(5) 0.0327(5)
O1 0.0431(12) 0.0428(11) 0.0267(9) -0.0136(10) -0.0111(8) 0.0037(8)
O2 0.0637(15) 0.0457(12) 0.0264(10) -0.0149(11) -0.0112(10) 0.0049(9)
N1 0.0345(13) 0.0436(14) 0.0270(11) -0.0116(11) -0.0097(10) 0.0034(10)
N2 0.0493(16) 0.0536(15) 0.0273(12) -0.0186(13) -0.0134(11) 0.0055(11)
N3 0.0490(16) 0.0476(14) 0.0264(12) -0.0148(12) -0.0108(11) 0.0042(10)
C10 0.072(3) 0.073(3) 0.074(2) -0.040(2) -0.029(2) 0.020(2)
N5 0.0465(16) 0.0590(17) 0.0353(13) -0.0250(14) -0.0131(12) 0.0133(12)
C1 0.0385(17) 0.0513(18) 0.0264(13) -0.0152(14) -0.0057(13) 0.0042(12)
C2 0.0375(18) 0.057(2) 0.0386(16) -0.0210(15) -0.0088(14) 0.0067(14)
C3 0.0364(17) 0.0494(17) 0.0373(15) -0.0113(14) -0.0145(13) -0.0011(13)
C4 0.0350(16) 0.0349(15) 0.0264(13) -0.0050(13) -0.0086(12) -0.0002(11)
C5 0.0345(16) 0.0408(16) 0.0291(14) -0.0125(13) -0.0076(12) 0.0014(12)
C6 0.0348(16) 0.0369(15) 0.0311(14) -0.0093(13) -0.0087(12) 0.0007(12)
C7 0.0429(18) 0.0342(15) 0.0273(14) -0.0047(13) -0.0081(13) 0.0017(12)
C8 0.0444(18) 0.0345(15) 0.0340(15) -0.0072(14) -0.0060(13) 0.0012(12)
C12 0.052(2) 0.0460(18) 0.0412(17) -0.0141(16) -0.0091(15) 0.0051(14)
N4 0.064(2) 0.0508(17) 0.0482(16) -0.0211(15) -0.0051(15) 0.0123(12)
C11 0.059(2) 0.059(2) 0.073(2) -0.0293(19) -0.005(2) 0.0109(18)
C9 0.065(2) 0.060(2) 0.0488(19) -0.0274(19) -0.0217(17) 0.0137(16)
C13 0.0337(17) 0.0454(17) 0.0377(16) -0.0115(14) -0.0136(13) 0.0048(13)

loop_
_atom_type_symbol
_atom_type_description
_atom_type_scat_dispersion_real
_atom_type_scat_dispersion_imag
_atom_type_scat_source
C C 0.0033 0.0016 'International Tables Vol C Tables 4.2.6.8 and 6.1.1.4'
H H 0.0000 0.0000 'International Tables Vol C Tables 4.2.6.8 and 6.1.1.4'
N N 0.0061 0.0033 'International Tables Vol C Tables 4.2.6.8 and 6.1.1.4'
O O 0.0106 0.0060 'International Tables Vol C Tables 4.2.6.8 and 6.1.1.4'
S S 0.1246 0.1234 'International Tables Vol C Tables 4.2.6.8 and 6.1.1.4'
Fe Fe 0.3463 0.8444 'International Tables Vol C Tables 4.2.6.8 and 6.1.1.4'

loop_
_geom_angle_atom_site_label_1
_geom_angle_atom_site_label_2
_geom_angle_atom_site_label_3
_geom_angle_site_symmetry_3
_geom_angle
N5 Fe1 O2 2_666 89.22(11)
N5 Fe1 O2 . 90.78(11)
N5 Fe1 N1 2_666 90.38(10)
O2 Fe1 N1 2_666 86.75(9)
N5 Fe1 N1 . 89.62(10)
O2 Fe1 N1 . 93.25(9)
C7 O1 C6 . 102.8(2)
Fe1 O2 H2A . 119.6(19)
Fe1 O2 H2B . 119(2)
H2A O2 H2B . 111(2)
C1 N1 C5 . 116.9(2)
C1 N1 Fe1 . 123.42(17)
C5 N1 Fe1 . 119.61(18)
C6 N2 N3 . 105.7(2)
C7 N3 N2 . 106.9(2)
C9 C10 C11 . 118.2(3)
C9 C10 H10 . 120.9
C11 C10 H10 . 120.9
C13 N5 Fe1 . 174.7(2)
N1 C1 C2 . 124.1(2)
N1 C1 H1 . 118.0
C2 C1 H1 . 118.0
C1 C2 C3 . 119.0(3)
C1 C2 H2 . 120.5
C3 C2 H2 . 120.5
C2 C3 C4 . 117.8(3)
C2 C3 H3 . 121.1
C4 C3 H3 . 121.1
C5 C4 C3 . 119.1(2)
C5 C4 C6 . 119.5(2)
C3 C4 C6 . 121.4(2)
N1 C5 C4 . 123.1(3)
N1 C5 H5 . 118.4
C4 C5 H5 . 118.4
N2 C6 O1 . 112.8(2)
N2 C6 C4 . 129.9(3)
O1 C6 C4 . 117.3(2)
N3 C7 O1 . 111.8(2)
N3 C7 C8 . 130.8(2)
O1 C7 C8 . 117.3(2)
C9 C8 C12 . 118.3(3)
C9 C8 C7 . 120.8(3)
C12 C8 C7 . 120.9(3)
N4 C12 C8 . 123.0(3)
N4 C12 H12 . 118.5
C8 C12 H12 . 118.5
C11 N4 C12 . 117.2(3)
N4 C11 C10 . 123.8(3)
N4 C11 H11 . 118.1
C10 C11 H11 . 118.1
C10 C9 C8 . 119.4(3)
C10 C9 H9 . 120.3
C8 C9 H9 . 120.3
N5 C13 S1 . 179.5(3)

loop_
_geom_bond_atom_site_label_1
_geom_bond_atom_site_label_2
_geom_bond_distance
Fe1 N5 2.089(2)
Fe1 O2 2.122(2)
Fe1 N1 2.287(2)
S1 C13 1.612(3)
O1 C7 1.359(3)
O1 C6 1.360(3)
O2 H2A 0.843(10)
O2 H2B 0.841(10)
N1 C1 1.328(3)
N1 C5 1.333(3)
N2 C6 1.279(3)
N2 N3 1.404(3)
N3 C7 1.282(4)
C10 C9 1.362(4)
C10 C11 1.375(5)
C10 H10 0.9300
N5 C13 1.159(3)
C1 C2 1.369(4)
C1 H1 0.9300
C2 C3 1.378(4)
C2 H2 0.9300
C3 C4 1.384(4)
C3 H3 0.9300
C4 C5 1.380(4)
C4 C6 1.456(4)
C5 H5 0.9300
C7 C8 1.453(4)
C8 C9 1.376(4)
C8 C12 1.383(4)
C12 N4 1.328(4)
C12 H12 0.9300
N4 C11 1.327(4)
C11 H11 0.9300
C9 H9 0.9300

loop_
_geom_hbond_atom_site_label_D
_geom_hbond_atom_site_label_H
_geom_hbond_atom_site_label_A
_geom_hbond_site_symmetry_A
_geom_hbond_distance_DH
_geom_hbond_distance_HA
_geom_hbond_distance_DA
_geom_hbond_angle_DHA
O2 H2A N3 2_665 0.843(10) 1.979(12) 2.807(4) 167(3)
O2 H2B N4 1_546 0.841(10) 1.946(11) 2.775(3) 168(3)
C10 H10 S1 1_664 0.93 2.83 3.575(4) 137.5
C9 H9 S1 2_666 0.93 2.85 3.625(4) 141.4
